data_2229179
loop_
_publ_author_name
'Suleiman Gwaram, Nura'
'Ikmal Hisham, Nurul Azimah'
'Khaledi, Hamid'
'Mohd Ali, Hapipah'

_publ_section_title
;
 Di-\m-thiocyanato-\k^2^<i>N</i>:<i>S</i>;\k^2^<i>S</i>:<i>N</i>-bis({2-morpholino-<i>N</i>-[1-(2-pyridyl)ethylidene]ethanamine-\k^3^<i>N</i>,<i>N</i>',<i>N</i>''}(thiocyanato-\k<i>N</i>)cadmium)
;
_journal_coeditor_code OM2400
_journal_issue 2
_journal_name_full 'Acta Crystallographica Section E'
_journal_page_first m251
_journal_paper_doi 10.1107/S1600536811002480
_journal_volume 67
_journal_year 2011
_chemical_formula_iupac '[Cd2 (N C S)4 (C13 H19 N3 O)2]'
_chemical_formula_moiety 'C30 H38 Cd2 N10 O2 S4'
_chemical_formula_sum 'C30 H38 Cd2 N10 O2 S4'
_chemical_formula_weight 923.74
_chemical_name_systematic
;
Di-\m-thiocyanato-\k^2^<i>N</i>:<i>S</i>;\k^2^<i>S</i>:<i>N</i>-
bis({2-morpholino-<i>N</i>-[1-(2-pyridyl)ethylidene]ethanamine-
\k^3^<i>N</i>,<i>N</i>',<i>N</i>''}(thiocyanato-\k<i>N</i>)cadmium)
;
_space_group_IT_number 14
_symmetry_cell_setting monoclinic
_symmetry_space_group_name_Hall '-P 2ybc'
_symmetry_space_group_name_H-M 'P 1 21/c 1'
_atom_sites_solution_hydrogens geom
_atom_sites_solution_primary direct
_atom_sites_solution_secondary difmap
_audit_creation_method SHELXL-97
_cell_angle_alpha 90.00
_cell_angle_beta 107.853(3)
_cell_angle_gamma 90.00
_cell_formula_units_Z 2
_cell_length_a 7.2934(2)
_cell_length_b 26.4035(5)
_cell_length_c 10.0111(3)
_cell_measurement_reflns_used 7745
_cell_measurement_temperature 100(2)
_cell_measurement_theta_max 30.51
_cell_measurement_theta_min 2.27
_cell_volume 1835.02(9)
_computing_cell_refinement 'SAINT (Bruker, 2007)'
_computing_data_collection 'APEX2 (Bruker, 2007)'
_computing_data_reduction 'SAINT (Bruker, 2007)'
_computing_molecular_graphics 'X-SEED (Barbour, 2001)'
_computing_publication_material 'SHELXL97 (Sheldrick, 2008) and publCIF (Westrip, 2010)'
_computing_structure_refinement 'SHELXL97 (Sheldrick, 2008)'
_computing_structure_solution 'SHELXS97 (Sheldrick, 2008)'
_diffrn_ambient_temperature 100(2)
_diffrn_measured_fraction_theta_full 0.999
_diffrn_measured_fraction_theta_max 0.999
_diffrn_measurement_device_type 'Bruker APEXII CCD'
_diffrn_measurement_method '\f and \w'
_diffrn_radiation_monochromator graphite
_diffrn_radiation_source 'fine-focus sealed tube'
_diffrn_radiation_type MoK\a
_diffrn_radiation_wavelength 0.71073
_diffrn_reflns_av_R_equivalents 0.0255
_diffrn_reflns_av_sigmaI/netI 0.0236
_diffrn_reflns_limit_h_max 9
_diffrn_reflns_limit_h_min -9
_diffrn_reflns_limit_k_max 33
_diffrn_reflns_limit_k_min -33
_diffrn_reflns_limit_l_max 12
_diffrn_reflns_limit_l_min -12
_diffrn_reflns_number 15344
_diffrn_reflns_theta_full 27.00
_diffrn_reflns_theta_max 27.00
_diffrn_reflns_theta_min 2.27
_exptl_absorpt_coefficient_mu 1.430
_exptl_absorpt_correction_T_max 0.9065
_exptl_absorpt_correction_T_min 0.6126
_exptl_absorpt_correction_type multi-scan
_exptl_absorpt_process_details '(SADABS; Sheldrick, 1996)'
_exptl_crystal_colour colourless
_exptl_crystal_density_diffrn 1.672
_exptl_crystal_density_method 'not measured'
_exptl_crystal_description plate
_exptl_crystal_F_000 928
_exptl_crystal_size_max 0.38
_exptl_crystal_size_mid 0.23
_exptl_crystal_size_min 0.07
_refine_diff_density_max 0.386
_refine_diff_density_min -0.453
_refine_ls_extinction_method none
_refine_ls_goodness_of_fit_ref 1.100
_refine_ls_hydrogen_treatment constr
_refine_ls_matrix_type full
_refine_ls_number_parameters 218
_refine_ls_number_reflns 4008
_refine_ls_number_restraints 2
_refine_ls_restrained_S_all 1.103
_refine_ls_R_factor_all 0.0270
_refine_ls_R_factor_gt 0.0227
_refine_ls_shift/su_max 0.001
_refine_ls_shift/su_mean 0.000
_refine_ls_structure_factor_coef Fsqd
_refine_ls_weighting_details 'calc w=1/[\s^2^(Fo^2^)+(0.0141P)^2^+1.4854P] where P=(Fo^2^+2Fc^2^)/3'
_refine_ls_weighting_scheme calc
_refine_ls_wR_factor_gt 0.0454
_refine_ls_wR_factor_ref 0.0469
_reflns_number_gt 3638
_reflns_number_total 4008
_reflns_threshold_expression I>2sigma(I)
_cod_data_source_file om2400.cif
_cod_data_source_block I
_cod_original_sg_symbol_H-M 'P 21/c'
_cod_database_code 2229179
_cod_database_fobs_code 2229179

loop_
_symmetry_equiv_pos_as_xyz
'x, y, z'
'-x, y+1/2, -z+1/2'
'-x, -y, -z'
'x, -y-1/2, z-1/2'

loop_
_atom_site_type_symbol
_atom_site_label
_atom_site_fract_x
_atom_site_fract_y
_atom_site_fract_z
_atom_site_U_iso_or_equiv
_atom_site_adp_type
_atom_site_calc_flag
_atom_site_refinement_flags
_atom_site_occupancy
_atom_site_disorder_assembly
_atom_site_disorder_group
Cd Cd1 0.88459(2) 0.089861(5) 0.314896(15) 0.01292(5) Uani d . 1 . .
S S1 0.67607(7) 0.05268(2) 0.46956(6) 0.01758(11) Uani d U 1 . .
S S2 0.45365(9) 0.20002(2) -0.00994(6) 0.02685(13) Uani d U 1 . .
O O1 1.0113(3) 0.19368(6) 0.65208(18) 0.0309(4) Uani d . 1 . .
N N1 0.7974(2) 0.02944(6) 0.12874(18) 0.0153(4) Uani d . 1 . .
N N2 0.9534(2) 0.11963(7) 0.11679(18) 0.0166(4) Uani d . 1 . .
N N3 1.0711(3) 0.16656(7) 0.38989(19) 0.0166(4) Uani d . 1 . .
N N4 0.6008(3) 0.13692(7) 0.2228(2) 0.0214(4) Uani d . 1 . .
N N5 1.1395(3) 0.03924(7) 0.42969(19) 0.0194(4) Uani d . 1 . .
C C1 0.7455(3) -0.01826(8) 0.1403(2) 0.0181(4) Uani d . 1 . .
H H1 0.7435 -0.0300 0.2296 0.022 Uiso calc R 1 . .
C C2 0.6942(3) -0.05172(9) 0.0281(2) 0.0217(5) Uani d . 1 . .
H H2 0.6593 -0.0857 0.0402 0.026 Uiso calc R 1 . .
C C3 0.6952(3) -0.03430(9) -0.1020(2) 0.0226(5) Uani d . 1 . .
H H3 0.6596 -0.0561 -0.1812 0.027 Uiso calc R 1 . .
C C4 0.7486(3) 0.01527(9) -0.1153(2) 0.0203(5) Uani d . 1 . .
H H4 0.7495 0.0279 -0.2040 0.024 Uiso calc R 1 . .
C C5 0.8011(3) 0.04641(8) 0.0022(2) 0.0163(4) Uani d . 1 . .
C C6 0.8705(3) 0.09967(8) -0.0016(2) 0.0183(4) Uani d . 1 . .
C C7 0.8396(4) 0.12483(10) -0.1409(2) 0.0303(6) Uani d . 1 . .
H H7A 0.9115 0.1567 -0.1277 0.045 Uiso calc R 1 . .
H H7B 0.7020 0.1317 -0.1840 0.045 Uiso calc R 1 . .
H H7C 0.8849 0.1025 -0.2023 0.045 Uiso calc R 1 . .
C C8 1.0294(3) 0.17102(8) 0.1330(2) 0.0212(5) Uani d . 1 . .
H H8A 0.9225 0.1957 0.1163 0.025 Uiso calc R 1 . .
H H8B 1.0991 0.1775 0.0640 0.025 Uiso calc R 1 . .
C C9 1.1654(3) 0.17704(8) 0.2811(2) 0.0203(5) Uani d . 1 . .
H H9A 1.2757 0.1537 0.2943 0.024 Uiso calc R 1 . .
H H9B 1.2165 0.2120 0.2932 0.024 Uiso calc R 1 . .
C C10 1.2234(3) 0.16048(9) 0.5272(2) 0.0228(5) Uani d . 1 . .
H H10A 1.3057 0.1911 0.5475 0.027 Uiso calc R 1 . .
H H10B 1.3056 0.1311 0.5230 0.027 Uiso calc R 1 . .
C C11 1.1333(4) 0.15259(9) 0.6422(2) 0.0285(5) Uani d . 1 . .
H H11A 1.0571 0.1209 0.6241 0.034 Uiso calc R 1 . .
H H11B 1.2364 0.1488 0.7328 0.034 Uiso calc R 1 . .
C C12 0.8634(4) 0.19928(9) 0.5217(3) 0.0266(5) Uani d . 1 . .
H H12A 0.7776 0.2276 0.5287 0.032 Uiso calc R 1 . .
H H12B 0.7852 0.1680 0.5009 0.032 Uiso calc R 1 . .
C C13 0.9472(3) 0.20975(8) 0.4035(2) 0.0207(5) Uani d . 1 . .
H H13A 0.8418 0.2144 0.3145 0.025 Uiso calc R 1 . .
H H13B 1.0243 0.2413 0.4233 0.025 Uiso calc R 1 . .
C C14 0.5395(3) 0.16332(8) 0.1265(2) 0.0164(4) Uani d U 1 . .
C C15 0.7869(3) -0.00104(8) 0.5288(2) 0.0142(4) Uani d U 1 . .

loop_
_atom_site_aniso_label
_atom_site_aniso_U_11
_atom_site_aniso_U_22
_atom_site_aniso_U_33
_atom_site_aniso_U_12
_atom_site_aniso_U_13
_atom_site_aniso_U_23
Cd1 0.01395(7) 0.01189(8) 0.01358(8) 0.00068(6) 0.00518(5) 0.00135(6)
S1 0.0165(2) 0.0166(3) 0.0221(3) 0.0035(2) 0.0095(2) 0.0053(2)
S2 0.0255(3) 0.0263(3) 0.0251(3) 0.0015(2) 0.0024(2) 0.0085(2)
O1 0.0435(11) 0.0281(9) 0.0257(9) -0.0086(8) 0.0172(8) -0.0098(7)
N1 0.0132(8) 0.0162(9) 0.0167(9) 0.0012(7) 0.0048(7) -0.0004(7)
N2 0.0159(9) 0.0168(9) 0.0191(9) 0.0013(7) 0.0085(7) 0.0014(7)
N3 0.0178(9) 0.0150(9) 0.0192(9) -0.0010(7) 0.0088(7) -0.0012(7)
N4 0.0170(9) 0.0219(10) 0.0260(10) 0.0029(8) 0.0074(8) 0.0023(8)
N5 0.0156(9) 0.0207(10) 0.0229(10) -0.0002(8) 0.0072(8) 0.0036(8)
C1 0.0144(10) 0.0195(11) 0.0204(11) 0.0000(8) 0.0054(9) 0.0001(9)
C2 0.0157(10) 0.0200(12) 0.0277(12) 0.0003(9) 0.0044(9) -0.0036(9)
C3 0.0156(10) 0.0259(12) 0.0231(12) 0.0032(9) 0.0014(9) -0.0089(9)
C4 0.0168(10) 0.0269(12) 0.0165(11) 0.0041(9) 0.0044(9) -0.0009(9)
C5 0.0127(9) 0.0198(11) 0.0169(10) 0.0034(8) 0.0053(8) -0.0003(8)
C6 0.0196(10) 0.0200(12) 0.0182(11) 0.0057(9) 0.0102(9) 0.0027(8)
C7 0.0436(15) 0.0288(13) 0.0213(12) 0.0030(11) 0.0140(11) 0.0061(10)
C8 0.0271(12) 0.0170(11) 0.0243(12) -0.0023(9) 0.0150(10) 0.0032(9)
C9 0.0198(11) 0.0184(11) 0.0268(12) -0.0040(9) 0.0133(10) -0.0006(9)
C10 0.0233(11) 0.0201(12) 0.0222(12) -0.0053(9) 0.0030(9) -0.0018(9)
C11 0.0356(14) 0.0290(13) 0.0191(12) -0.0071(11) 0.0054(10) -0.0028(10)
C12 0.0320(13) 0.0189(12) 0.0359(14) -0.0058(10) 0.0207(11) -0.0097(10)
C13 0.0252(12) 0.0117(10) 0.0279(12) -0.0011(9) 0.0122(10) -0.0026(9)
C14 0.0122(9) 0.0157(10) 0.0214(10) 0.0007(8) 0.0053(8) -0.0012(7)
C15 0.0115(9) 0.0174(9) 0.0150(10) -0.0011(7) 0.0060(8) 0.0015(8)

loop_
_atom_type_symbol
_atom_type_description
_atom_type_scat_dispersion_real
_atom_type_scat_dispersion_imag
_atom_type_scat_source
C C 0.0033 0.0016 'International Tables Vol C Tables 4.2.6.8 and 6.1.1.4'
H H 0.0000 0.0000 'International Tables Vol C Tables 4.2.6.8 and 6.1.1.4'
N N 0.0061 0.0033 'International Tables Vol C Tables 4.2.6.8 and 6.1.1.4'
O O 0.0106 0.0060 'International Tables Vol C Tables 4.2.6.8 and 6.1.1.4'
S S 0.1246 0.1234 'International Tables Vol C Tables 4.2.6.8 and 6.1.1.4'
Cd Cd -0.8075 1.2024 'International Tables Vol C Tables 4.2.6.8 and 6.1.1.4'

loop_
_geom_angle_atom_site_label_1
_geom_angle_atom_site_label_2
_geom_angle_atom_site_label_3
_geom_angle_site_symmetry_1
_geom_angle_site_symmetry_3
_geom_angle
_geom_angle_publ_flag
N5 Cd1 N2 . . 105.70(6) ?
N5 Cd1 N4 . . 171.05(6) ?
N2 Cd1 N4 . . 83.16(6) ?
N5 Cd1 N1 . . 89.01(6) ?
N2 Cd1 N1 . . 68.63(6) ?
N4 Cd1 N1 . . 93.18(6) ?
N5 Cd1 N3 . . 92.28(6) ?
N2 Cd1 N3 . . 74.62(6) ?
N4 Cd1 N3 . . 91.32(6) ?
N1 Cd1 N3 . . 142.12(6) ?
N5 Cd1 S1 . . 90.78(5) ?
N2 Cd1 S1 . . 158.33(4) ?
N4 Cd1 S1 . . 80.32(5) ?
N1 Cd1 S1 . . 98.30(4) ?
N3 Cd1 S1 . . 119.52(4) ?
C15 S1 Cd1 . . 102.77(7) ?
C12 O1 C11 . . 109.23(17) ?
C1 N1 C5 . . 118.92(18) ?
C1 N1 Cd1 . . 125.41(14) ?
C5 N1 Cd1 . . 115.67(13) ?
C6 N2 C8 . . 123.20(19) ?
C6 N2 Cd1 . . 119.39(14) ?
C8 N2 Cd1 . . 113.20(13) ?
C9 N3 C10 . . 108.44(17) ?
C9 N3 C13 . . 110.88(17) ?
C10 N3 C13 . . 107.49(17) ?
C9 N3 Cd1 . . 105.72(12) ?
C10 N3 Cd1 . . 112.63(13) ?
C13 N3 Cd1 . . 111.67(13) ?
C14 N4 Cd1 . . 135.42(16) ?
C15 N5 Cd1 3_756 . 154.57(17) ?
N1 C1 C2 . . 123.1(2) ?
N1 C1 H1 . . 118.5 ?
C2 C1 H1 . . 118.5 ?
C3 C2 C1 . . 118.2(2) ?
C3 C2 H2 . . 120.9 ?
C1 C2 H2 . . 120.9 ?
C2 C3 C4 . . 119.2(2) ?
C2 C3 H3 . . 120.4 ?
C4 C3 H3 . . 120.4 ?
C3 C4 C5 . . 119.4(2) ?
C3 C4 H4 . . 120.3 ?
C5 C4 H4 . . 120.3 ?
N1 C5 C4 . . 121.2(2) ?
N1 C5 C6 . . 116.03(18) ?
C4 C5 C6 . . 122.76(19) ?
N2 C6 C7 . . 125.3(2) ?
N2 C6 C5 . . 115.71(19) ?
C7 C6 C5 . . 118.9(2) ?
C6 C7 H7A . . 109.5 ?
C6 C7 H7B . . 109.5 ?
H7A C7 H7B . . 109.5 ?
C6 C7 H7C . . 109.5 ?
H7A C7 H7C . . 109.5 ?
H7B C7 H7C . . 109.5 ?
N2 C8 C9 . . 108.61(18) ?
N2 C8 H8A . . 110.0 ?
C9 C8 H8A . . 110.0 ?
N2 C8 H8B . . 110.0 ?
C9 C8 H8B . . 110.0 ?
H8A C8 H8B . . 108.3 ?
N3 C9 C8 . . 112.74(18) ?
N3 C9 H9A . . 109.0 ?
C8 C9 H9A . . 109.0 ?
N3 C9 H9B . . 109.0 ?
C8 C9 H9B . . 109.0 ?
H9A C9 H9B . . 107.8 ?
N3 C10 C11 . . 110.18(19) ?
N3 C10 H10A . . 109.6 ?
C11 C10 H10A . . 109.6 ?
N3 C10 H10B . . 109.6 ?
C11 C10 H10B . . 109.6 ?
H10A C10 H10B . . 108.1 ?
O1 C11 C10 . . 112.1(2) ?
O1 C11 H11A . . 109.2 ?
C10 C11 H11A . . 109.2 ?
O1 C11 H11B . . 109.2 ?
C10 C11 H11B . . 109.2 ?
H11A C11 H11B . . 107.9 ?
O1 C12 C13 . . 111.19(19) ?
O1 C12 H12A . . 109.4 ?
C13 C12 H12A . . 109.4 ?
O1 C12 H12B . . 109.4 ?
C13 C12 H12B . . 109.4 ?
H12A C12 H12B . . 108.0 ?
N3 C13 C12 . . 109.51(18) ?
N3 C13 H13A . . 109.8 ?
C12 C13 H13A . . 109.8 ?
N3 C13 H13B . . 109.8 ?
C12 C13 H13B . . 109.8 ?
H13A C13 H13B . . 108.2 ?
N4 C14 S2 . . 179.4(2) ?
N5 C15 S1 3_756 . 178.34(19) ?

loop_
_geom_bond_atom_site_label_1
_geom_bond_atom_site_label_2
_geom_bond_site_symmetry_2
_geom_bond_distance
_geom_bond_publ_flag
Cd1 N5 . 2.2922(18) ?
Cd1 N2 . 2.3267(17) ?
Cd1 N4 . 2.3469(18) ?
Cd1 N1 . 2.3866(17) ?
Cd1 N3 . 2.4269(17) ?
Cd1 S1 . 2.6679(5) ?
S1 C15 . 1.650(2) ?
S2 C14 . 1.635(2) ?
O1 C12 . 1.423(3) ?
O1 C11 . 1.426(3) ?
N1 C1 . 1.330(3) ?
N1 C5 . 1.352(3) ?
N2 C6 . 1.268(3) ?
N2 C8 . 1.456(3) ?
N3 C9 . 1.482(3) ?
N3 C10 . 1.487(3) ?
N3 C13 . 1.487(3) ?
N4 C14 . 1.162(3) ?
N5 C15 3_756 1.158(3) ?
C1 C2 . 1.388(3) ?
C1 H1 . 0.9500 ?
C2 C3 . 1.383(3) ?
C2 H2 . 0.9500 ?
C3 C4 . 1.384(3) ?
C3 H3 . 0.9500 ?
C4 C5 . 1.389(3) ?
C4 H4 . 0.9500 ?
C5 C6 . 1.499(3) ?
C6 C7 . 1.498(3) ?
C7 H7A . 0.9800 ?
C7 H7B . 0.9800 ?
C7 H7C . 0.9800 ?
C8 C9 . 1.518(3) ?
C8 H8A . 0.9900 ?
C8 H8B . 0.9900 ?
C9 H9A . 0.9900 ?
C9 H9B . 0.9900 ?
C10 C11 . 1.505(3) ?
C10 H10A . 0.9900 ?
C10 H10B . 0.9900 ?
C11 H11A . 0.9900 ?
C11 H11B . 0.9900 ?
C12 C13 . 1.514(3) ?
C12 H12A . 0.9900 ?
C12 H12B . 0.9900 ?
C13 H13A . 0.9900 ?
C13 H13B . 0.9900 ?
C15 N5 3_756 1.158(3) ?
